data_2015586
loop_
_publ_author_name
'Roman V. Shpanchenko'
'Enrique E. Kaul'
'Christoph Geibel'
'Evgeny V. Antipov'

_publ_section_title
;
 The new lead vanadylphosphate Pb~2~VO(PO~4~)~2~
;
_journal_coeditor_code AV3010
_journal_issue 10
_journal_name_full 'Acta Crystallographica Section C'
_journal_page_first i88
_journal_page_last i90
_journal_paper_doi 10.1107/S0108270106021597
_journal_volume 62
_journal_year 2006
_chemical_formula_iupac 'Pb2 V O (P O4)2'
_chemical_formula_moiety 'O9 P2 Pb2 V'
_chemical_formula_structural 'Pb2 V O (P O4)2'
_chemical_formula_sum 'O9 P2 Pb2 V'
_chemical_formula_weight 671.3
_chemical_name_common 'Lead Vanadylphosphate'
_chemical_name_systematic
;
dilead vanadium oxide bis(phosphate)
;
_space_group_IT_number 14
_symmetry_cell_setting monoclinic
_symmetry_space_group_name_Hall '-P 2yab'
_symmetry_space_group_name_H-M 'P 1 21/a 1'
_cell_angle_alpha 90
_cell_angle_beta 100.96(4)
_cell_angle_gamma 90
_cell_formula_units_Z 4
_cell_length_a 8.747(4)
_cell_length_b 9.016(5)
_cell_length_c 9.863(9)
_cell_measurement_reflns_used 23
_cell_measurement_temperature 293.
_cell_measurement_theta_max 20.7
_cell_measurement_theta_min 16.98
_cell_volume 763.6(9)
_computing_publication_material '(JANA2000; Petricek and Dusek, 2000)'
_computing_structure_refinement '(JANA2000; Petricek and Dusek, 2000)'
_computing_structure_solution 'CSD (Akselrud <i>et al.</i>,  1993)'
_diffrn_ambient_temperature 293
_diffrn_measured_fraction_theta_full 1
_diffrn_measured_fraction_theta_max 1
_diffrn_measurement_device_type CAD-4
_diffrn_measurement_method \q
_diffrn_radiation_type 'Mo K\a'
_diffrn_radiation_wavelength 0.71069
_diffrn_reflns_av_R_equivalents 0.0621
_diffrn_reflns_av_sigmaI/netI 0.0213
_diffrn_reflns_limit_h_max 13
_diffrn_reflns_limit_h_min 0
_diffrn_reflns_limit_k_max 14
_diffrn_reflns_limit_k_min -14
_diffrn_reflns_limit_l_max 15
_diffrn_reflns_limit_l_min -15
_diffrn_reflns_number 4932
_diffrn_reflns_theta_full 32.00
_diffrn_reflns_theta_max 34.1
_diffrn_reflns_theta_min 2.10
_diffrn_standards_decay_% 7.9
_diffrn_standards_interval_count 0
_diffrn_standards_interval_time 7200
_diffrn_standards_number 2
_exptl_absorpt_coefficient_mu 45.633
_exptl_absorpt_correction_T_max 0.024
_exptl_absorpt_correction_T_min 0.004
_exptl_absorpt_correction_type gaussian
_exptl_absorpt_process_details '(CAD-4 User's Manual; Enraf--Nonius, 1988)'
_exptl_crystal_colour Green
_exptl_crystal_density_diffrn 5.837
_exptl_crystal_density_method 'not measured'
_exptl_crystal_description Plate
_exptl_crystal_F_000 1156
_exptl_crystal_size_max 0.24
_exptl_crystal_size_mid 0.18
_exptl_crystal_size_min 0.08
_refine_diff_density_max 5.11
_refine_diff_density_min -1.35
_refine_ls_extinction_coef 0.18(2)
_refine_ls_extinction_method 'B-C type 1 Lorentzian isotropic (Becker & Coppens, 1974)'
_refine_ls_goodness_of_fit_ref 1.62
_refine_ls_number_parameters 128
_refine_ls_number_reflns 2020
_refine_ls_R_factor_all 0.0321
_refine_ls_R_factor_gt 0.0321
_refine_ls_shift/su_max 0.0089
_refine_ls_shift/su_mean 0.0018
_refine_ls_structure_factor_coef F
_refine_ls_weighting_details 'w = 1/[\s^2^(F)+0.000625F^2^]'
_refine_ls_weighting_scheme sigma
_refine_ls_wR_factor_gt 0.0445
_refine_ls_wR_factor_ref 0.0445
_reflns_number_gt 2020
_reflns_number_total 2703
_reflns_threshold_expression I>3\s(I)
_cod_data_source_file av3010.cif
_cod_data_source_block I
_cod_original_sg_symbol_H-M 'P 21/a'
_cod_original_formula_sum 'O9 P2 Pb2 V1'
_cod_database_code 2015586

loop_
_symmetry_equiv_pos_site_id
_symmetry_equiv_pos_as_xyz
1 x,y,z
2 1/2-x,1/2+y,-z
3 -x,-y,-z
4 1/2+x,1/2-y,z

loop_
_atom_site_type_symbol
_atom_site_label
_atom_site_fract_x
_atom_site_fract_y
_atom_site_fract_z
_atom_site_U_iso_or_equiv
_atom_site_adp_type
_atom_site_calc_flag
_atom_site_occupancy
Pb Pb1 0.48092(8) 0.19226(8) 0.35765(6) 0.0342(2) Uani d 1
Pb Pb2 0.89553(8) 0.14650(8) 0.71406(7) 0.0337(2) Uani d 1
V V1 0.2558(3) 0.4989(3) 0.0623(3) 0.0282(6) Uani d 1
P P1 0.2682(5) 0.5482(5) 0.4276(5) 0.0304(10) Uani d 1
P P2 0.0052(5) 0.2494(5) 0.0337(4) 0.0267(9) Uani d 1
O O1 -0.0752(17) 0.1486(14) 0.1264(13) 0.033(3) Uani d 1
O O2 0.3381(18) 0.590(2) 0.3030(17) 0.045(5) Uani d 1
O O3 0.2541(17) 0.3813(15) 0.443(2) 0.045(5) Uani d 1
O O4 0.1018(16) 0.6158(16) 0.4057(15) 0.037(4) Uani d 1
O O5 0.1128(15) 0.3487(15) 0.1263(14) 0.033(3) Uani d 1
O O6 -0.1089(15) 0.3369(16) -0.0721(11) 0.032(3) Uani d 1
O O7 0.0825(17) 0.1485(17) -0.0625(12) 0.035(3) Uani d 1
O O8 0.373(2) 0.5999(19) 0.557(2) 0.053(6) Uani d 1
O O9 0.2205(17) 0.4648(17) -0.0954(13) 0.037(4) Uani d 1

loop_
_atom_site_aniso_label
_atom_site_aniso_U_11
_atom_site_aniso_U_22
_atom_site_aniso_U_33
_atom_site_aniso_U_12
_atom_site_aniso_U_13
_atom_site_aniso_U_23
_atom_site_aniso_type_symbol
Pb1 0.0394(4) 0.0344(4) 0.0291(3) -0.0031(2) 0.0070(2) 0.0006(2) Pb
Pb2 0.0356(3) 0.0355(4) 0.0306(3) -0.0008(2) 0.0077(2) 0.0002(2) Pb
V1 0.0297(10) 0.0273(11) 0.0287(10) 0.0002(9) 0.0082(9) 0.0007(8) V
P1 0.0314(18) 0.0284(18) 0.0320(16) 0.0000(15) 0.0074(14) 0.0022(14) P
P2 0.0304(16) 0.0240(17) 0.0268(13) 0.0010(14) 0.0080(13) -0.0011(12) P
O1 0.041(6) 0.025(5) 0.034(5) -0.002(5) 0.013(5) 0.003(4) O
O2 0.037(6) 0.047(8) 0.053(8) 0.003(6) 0.017(6) 0.020(7) O
O3 0.033(6) 0.022(5) 0.079(11) -0.004(5) 0.005(7) -0.002(6) O
O4 0.034(6) 0.036(6) 0.043(6) 0.001(5) 0.015(5) -0.006(5) O
O5 0.032(5) 0.029(5) 0.041(6) -0.008(4) 0.014(5) -0.011(5) O
O6 0.035(5) 0.041(7) 0.021(4) 0.004(5) 0.007(4) -0.001(4) O
O7 0.036(6) 0.045(7) 0.024(4) 0.004(5) 0.003(4) -0.004(5) O
O8 0.045(8) 0.034(7) 0.079(12) 0.000(7) 0.012(8) 0.008(8) O
O9 0.042(6) 0.043(7) 0.026(4) -0.001(6) 0.009(5) -0.009(5) O

loop_
_atom_type_symbol
_atom_type_scat_dispersion_real
_atom_type_scat_dispersion_imag
_atom_type_scat_source
Pb -3.394 10.111 'International Tables Vol C Tables  4.2.6.8 and 6.1.1.4'
V 0.301 0.529 'International Tables Vol C Tables  4.2.6.8 and 6.1.1.4'
P 0.102 0.094 'International Tables Vol C Tables  4.2.6.8 and 6.1.1.4'
O 0.011 0.006 'International Tables Vol C Tables  4.2.6.8 and 6.1.1.4'

loop_
_geom_angle_atom_site_label_1
_geom_angle_atom_site_label_2
_geom_angle_atom_site_label_3
_geom_angle_site_symmetry_1
_geom_angle_site_symmetry_3
_geom_angle
_geom_angle_publ_flag
O1 V1 O2 4_555 . 81.6(5) yes
O1 V1 O5 4_555 . 85.4(6) yes
O1 V1 O6 4_555 3_565 158.8(5) yes
O1 V1 O7 4_555 2_555 88.1(6) yes
O1 V1 O9 4_555 . 100.3(7) yes
O2 V1 O5 . . 90.3(6) yes
O2 V1 O6 . 3_565 77.3(5) yes
O2 V1 O7 . 2_555 72.2(5) yes
O2 V1 O9 . . 170.3(7) yes
O5 V1 O6 . 3_565 92.3(6) yes
O5 V1 O7 . 2_555 162.1(5) yes
O5 V1 O9 . . 99.3(7) yes
O6 V1 O7 3_565 2_555 87.7(6) yes
O6 V1 O9 3_565 . 100.9(6) yes
O7 V1 O9 2_555 . 98.3(7) yes
O2 P1 O3 . . 112.0(11) yes
O2 P1 O4 . . 107.5(9) yes
O2 P1 O8 . . 109.9(10) yes
O3 P1 O4 . . 108.1(8) yes
O3 P1 O8 . . 105.8(10) yes
O4 P1 O8 . . 113.6(9) yes
O1 P2 O5 . . 107.3(8) yes
O1 P2 O6 . . 113.4(8) yes
O1 P2 O7 . . 108.4(8) yes
O5 P2 O6 . . 111.5(8) yes
O5 P2 O7 . . 115.4(8) yes
O6 P2 O7 . . 100.9(7) yes

loop_
_geom_bond_atom_site_label_1
_geom_bond_atom_site_label_2
_geom_bond_site_symmetry_2
_geom_bond_distance
_geom_bond_publ_flag
Pb1 O1 4_555 2.660(13) yes
Pb1 O3 . 2.860(16) yes
Pb1 O3 4_555 2.468(15) yes
Pb1 O4 2_546 2.663(16) yes
Pb1 O4 4_555 2.978(14) yes
Pb1 O5 4_555 2.771(15) yes
Pb1 O8 3_666 2.335(17) yes
Pb2 O2 2_646 2.423(16) yes
Pb2 O3 4_555 2.737(18) yes
Pb2 O4 3_666 2.449(15) yes
Pb2 O6 1_656 2.725(13) yes
Pb2 O7 1_656 2.482(12) yes
Pb2 O8 4_555 2.693(19) yes
Pb2 O9 4_556 2.825(15) yes
V1 O1 4_555 1.999(14) yes
V1 O2 . 2.484(17) yes
V1 O5 . 2.024(14) yes
V1 O6 3_565 1.975(14) yes
V1 O7 2_555 1.954(15) yes
V1 O9 . 1.558(13) yes
P1 O2 . 1.519(19) yes
P1 O3 . 1.519(15) yes
P1 O4 . 1.554(15) yes
P1 O8 . 1.50(2) yes
P2 O1 . 1.550(15) yes
P2 O5 . 1.482(13) yes
P2 O6 . 1.520(13) yes
P2 O7 . 1.558(15) yes
